data_1521120
loop_
_publ_author_name
'Harrison, W.T.A.'
'Phillips, M.L.F.'
'Teat, S.J.'
'Clegg, W.'

_publ_section_title
;
 (C N3 H6)2 . Zn4 H5 (P O4)5, a new layered guanidinium zinc phosphate
 built up from 3-, 4-, and 8-ring units
;
_journal_name_full 'Journal of Solid State Chemistry'
_journal_page_first 433
_journal_page_last 437
_journal_volume 148
_journal_year 1999
_chemical_formula_sum 'C2 H17 N6 O20 P5 Zn4'
_chemical_name_systematic '(C (N H2)3)2 (Zn4 (H P O4)5)'
_space_group_IT_number 15
_symmetry_space_group_name_Hall '-I 2ya'
_symmetry_space_group_name_H-M 'I 1 2/a 1'
_cell_angle_alpha 90
_cell_angle_beta 94.491
_cell_angle_gamma 90
_cell_formula_units_Z 4
_cell_length_a 23.77
_cell_length_b 5.1036
_cell_length_c 18.1
_cell_volume 2189.016
_citation_journal_id_ASTM JSSCBI
_cod_data_source_file Harrison_JSSCBI_1999_410.cif
_cod_data_source_block C2H17N6O20P5Zn4
_cod_original_sg_symbol_Hall '-C 2yc (x+z,y,-x)'
_cod_database_code 1521120

loop_
_symmetry_equiv_pos_as_xyz
x,y,z
-x+1/2,y,-z
-x,-y,-z
x-1/2,-y,z
x+1/2,y+1/2,z+1/2
-x+1,y+1/2,-z+1/2
-x+1/2,-y+1/2,-z+1/2
x,-y+1/2,z+1/2

loop_
_atom_site_label
_atom_site_type_symbol
_atom_site_fract_x
_atom_site_fract_y
_atom_site_fract_z
_atom_site_occupancy
_atom_site_U_iso_or_equiv
Zn1 Zn+2 0.45904 0.47956 0.21686 1 0.0
O7 O-2 0.50973 0.0683 0.06512 1 0.0
O4 O-2 0.28842 0.4768 0.28364 1 0.0
N3 N-3 0.58099 0.5068 0.02197 1 0.0
Zn2 Zn+2 0.33633 0.06733 0.12399 1 0.0
P1 P+5 0.32616 0.5543 0.21935 1 0.0
O9 O-2 0.29936 -0.0351 0.03145 1 0.0
O8 O-2 0.4655 0.7108 0.13597 1 0.0
P3 P+5 0.25 0.8061 0 1 0.0
N2 N-3 0.60167 0.4693 0.14687 1 0.0
O2 O-2 0.30569 0.4093 0.14893 1 0.0
O3 O-2 0.31981 0.8511 0.20801 1 0.0
O6 O-2 0.41284 0.1321 0.10385 1 0.0
N1 N-3 0.63694 0.814 0.0838 1 0.0
O1 O-2 0.38407 0.4687 0.24948 1 0.0
O5 O-2 0.49358 0.1371 0.19849 1 0.0
P2 P+5 0.46973 0.0025 0.1244 1 0.0
C1 C+4 0.60653 0.5983 0.08304 1 0.0
O10 O-2 0.22621 0.6308 0.06065 1 0.0
